data_2210069
loop_
_publ_author_name
'D\"opp, Dietrich'
'Sopbue Fondjo, Emmanuel'
'Fl\"orke, Ulrich'
'Henkel, Gerald'

_publ_section_title
;Dimethyl
 2-(3-amino-4-oxo-4<i>H</i>-benzo[<i>f</i>]thieno[3,4-<i>c</i>]chromen-1-yl)fumarate
;
_journal_coeditor_code AT2089
_journal_issue 9
_journal_name_full 'Acta Crystallographica Section E'
_journal_page_first o4095
_journal_page_last o4097
_journal_paper_doi 10.1107/S1600536806033460
_journal_volume 62
_journal_year 2006
_chemical_formula_iupac 'C21 H15 N O6 S'
_chemical_formula_moiety 'C21 H15 N O6 S'
_chemical_formula_sum 'C21 H15 N O6 S'
_chemical_formula_weight 409.40
_chemical_name_systematic
;
 ?
;
_space_group_IT_number 2
_symmetry_cell_setting triclinic
_symmetry_space_group_name_Hall '-P 1'
_symmetry_space_group_name_H-M 'P -1'
_atom_sites_solution_hydrogens difmap
_atom_sites_solution_primary direct
_atom_sites_solution_secondary difmap
_audit_creation_method SHELXL-97
_cell_angle_alpha 109.400(10)
_cell_angle_beta 91.500(10)
_cell_angle_gamma 93.710(10)
_cell_formula_units_Z 2
_cell_length_a 7.718(8)
_cell_length_b 9.451(11)
_cell_length_c 13.058(13)
_cell_measurement_reflns_used 25
_cell_measurement_temperature 150(2)
_cell_measurement_theta_max 20
_cell_measurement_theta_min 10
_cell_volume 895.4(17)
_computing_cell_refinement XSCANS
_computing_data_collection 'XSCANS (Siemens, 1994)'
_computing_data_reduction XSCANS
_computing_molecular_graphics SHELXTL
_computing_publication_material SHELXTL
_computing_structure_refinement SHELXTL
_computing_structure_solution 'SHELXTL (Bruker, 2002)'
_diffrn_ambient_temperature 150(2)
_diffrn_measured_fraction_theta_full 1.000
_diffrn_measured_fraction_theta_max 1.000
_diffrn_measurement_device_type 'Siemens P4 rotating anode'
_diffrn_measurement_method '\w scans'
_diffrn_radiation_monochromator graphite
_diffrn_radiation_source 'fine-focus sealed tube'
_diffrn_radiation_type MoK\a
_diffrn_radiation_wavelength 0.71073
_diffrn_reflns_av_R_equivalents 0.0129
_diffrn_reflns_av_sigmaI/netI 0.0312
_diffrn_reflns_limit_h_max 0
_diffrn_reflns_limit_h_min -9
_diffrn_reflns_limit_k_max 12
_diffrn_reflns_limit_k_min -12
_diffrn_reflns_limit_l_max 16
_diffrn_reflns_limit_l_min -16
_diffrn_reflns_number 3903
_diffrn_reflns_theta_full 27.00
_diffrn_reflns_theta_max 27.00
_diffrn_reflns_theta_min 2.29
_diffrn_standards_decay_% 0
_diffrn_standards_interval_count 100
_diffrn_standards_number 3
_exptl_absorpt_coefficient_mu 0.223
_exptl_absorpt_correction_T_max 0.9281
_exptl_absorpt_correction_T_min 0.9025
_exptl_absorpt_correction_type psi-scan
_exptl_absorpt_process_details '(North <i>et al.</i>,  1968)'
_exptl_crystal_colour colourless
_exptl_crystal_density_diffrn 1.519
_exptl_crystal_density_method 'not measured'
_exptl_crystal_description prism
_exptl_crystal_F_000 424
_exptl_crystal_size_max 0.47
_exptl_crystal_size_mid 0.35
_exptl_crystal_size_min 0.34
_refine_diff_density_max 0.290
_refine_diff_density_min -0.311
_refine_ls_extinction_coef 0.0040(10)
_refine_ls_extinction_expression Fc^*^=kFc[1+0.001xFc^2^\l^3^/sin(2\q)]^-1/4^
_refine_ls_extinction_method SHELXL97
_refine_ls_goodness_of_fit_ref 1.050
_refine_ls_hydrogen_treatment constr
_refine_ls_matrix_type full
_refine_ls_number_parameters 266
_refine_ls_number_reflns 3901
_refine_ls_number_restraints 0
_refine_ls_restrained_S_all 1.050
_refine_ls_R_factor_all 0.0511
_refine_ls_R_factor_gt 0.0390
_refine_ls_shift/su_max 0.003
_refine_ls_shift/su_mean 0.000
_refine_ls_structure_factor_coef Fsqd
_refine_ls_weighting_details 'calc w=1/[\s^2^(Fo^2^)+(0.0446P)^2^+0.3857P] where P=(Fo^2^+2Fc^2^)/3'
_refine_ls_weighting_scheme calc
_refine_ls_wR_factor_gt 0.0929
_refine_ls_wR_factor_ref 0.0996
_reflns_number_gt 3223
_reflns_number_total 3901
_reflns_threshold_expression I>2\s(I)
_cod_data_source_file at2089.cif
_cod_data_source_block IV
_cod_database_code 2210069
_cod_database_fobs_code 2210069

loop_
_symmetry_equiv_pos_as_xyz
'x, y, z'
'-x, -y, -z'

loop_
_atom_site_type_symbol
_atom_site_label
_atom_site_fract_x
_atom_site_fract_y
_atom_site_fract_z
_atom_site_U_iso_or_equiv
_atom_site_adp_type
_atom_site_calc_flag
_atom_site_refinement_flags
_atom_site_occupancy
S S1 0.53326(6) 0.10970(5) 0.41208(4) 0.02568(13) Uani d . 1
O O1 0.82022(16) 0.56706(14) 0.45136(11) 0.0275(3) Uani d . 1
O O2 0.61075(16) 0.58530(14) 0.33870(11) 0.0261(3) Uani d . 1
O O3 0.20242(18) -0.05197(16) 0.40425(11) 0.0331(3) Uani d . 1
O O4 -0.00232(17) -0.09279(16) 0.27166(11) 0.0324(3) Uani d . 1
O O5 0.47797(16) 0.13734(15) 0.10230(10) 0.0297(3) Uani d . 1
O O6 0.22100(17) 0.10322(16) 0.00914(11) 0.0325(3) Uani d . 1
N N1 0.81636(19) 0.29392(18) 0.49989(13) 0.0277(4) Uani d . 1
H H1A 0.8517 0.2202 0.5229 0.033 Uiso d R 1
H H1B 0.8831 0.3808 0.5151 0.033 Uiso d R 1
C C1 0.1719(2) 0.39492(19) 0.24165(14) 0.0213(3) Uani d . 1
C C2 0.0397(2) 0.2968(2) 0.26154(14) 0.0232(4) Uani d . 1
H H2A 0.0633 0.2475 0.3133 0.028 Uiso d R 1
C C3 -0.1211(2) 0.2723(2) 0.20849(15) 0.0267(4) Uani d . 1
H H3A -0.2060 0.2010 0.2200 0.032 Uiso d R 1
C C4 -0.1630(2) 0.3500(2) 0.13746(16) 0.0304(4) Uani d . 1
H H4A -0.2734 0.3281 0.0976 0.036 Uiso d R 1
C C5 -0.0449(2) 0.4562(2) 0.12487(16) 0.0302(4) Uani d . 1
H H5A -0.0762 0.5147 0.0805 0.036 Uiso d R 1
C C6 0.1235(2) 0.4827(2) 0.17693(15) 0.0247(4) Uani d . 1
C C7 0.2429(2) 0.5990(2) 0.16878(17) 0.0309(4) Uani d . 1
H H7A 0.2129 0.6557 0.1229 0.037 Uiso d R 1
C C8 0.3992(2) 0.6297(2) 0.22495(17) 0.0302(4) Uani d . 1
H H8A 0.4756 0.7137 0.2246 0.036 Uiso d R 1
C C9 0.4494(2) 0.5385(2) 0.28478(15) 0.0238(4) Uani d . 1
C C10 0.3478(2) 0.41345(19) 0.28791(14) 0.0204(3) Uani d . 1
C C11 0.4300(2) 0.31418(19) 0.33687(13) 0.0192(3) Uani d . 1
C C12 0.3861(2) 0.16771(19) 0.33178(14) 0.0212(3) Uani d . 1
C C13 0.2576(2) 0.05091(19) 0.26326(15) 0.0223(4) Uani d . 1
C C14 0.2255(2) 0.0203(2) 0.15624(15) 0.0241(4) Uani d . 1
H H14A 0.1327 -0.0538 0.1206 0.029 Uiso d R 1
C C15 0.3264(2) 0.09391(19) 0.08946(14) 0.0233(4) Uani d . 1
C C16 0.6831(2) 0.51131(19) 0.40212(14) 0.0217(4) Uani d . 1
C C17 0.5911(2) 0.37359(19) 0.39885(13) 0.0200(3) Uani d . 1
C C18 0.6646(2) 0.2742(2) 0.44267(14) 0.0219(4) Uani d . 1
C C19 0.1522(2) -0.0370(2) 0.32095(15) 0.0238(4) Uani d . 1
C C20 -0.1095(2) -0.1767(2) 0.32530(17) 0.0347(5) Uani d . 1
H H20C -0.0586 -0.2686 0.3203 0.052 Uiso d R 1
H H20A -0.2243 -0.1986 0.2912 0.052 Uiso d R 1
H H20B -0.1187 -0.1172 0.4002 0.052 Uiso d R 1
C C21 0.3009(3) 0.1774(3) -0.05962(18) 0.0437(6) Uani d . 1
H H21C 0.2117 0.2058 -0.1000 0.066 Uiso d R 1
H H21A 0.3725 0.1109 -0.1099 0.066 Uiso d R 1
H H21B 0.3713 0.2662 -0.0173 0.066 Uiso d R 1

loop_
_atom_site_aniso_label
_atom_site_aniso_U_11
_atom_site_aniso_U_22
_atom_site_aniso_U_33
_atom_site_aniso_U_12
_atom_site_aniso_U_13
_atom_site_aniso_U_23
S1 0.0234(2) 0.0245(2) 0.0320(3) -0.00778(17) -0.00959(18) 0.01580(19)
O1 0.0218(6) 0.0280(7) 0.0318(7) -0.0095(5) -0.0044(5) 0.0114(6)
O2 0.0206(6) 0.0257(7) 0.0357(7) -0.0056(5) -0.0029(5) 0.0169(6)
O3 0.0316(7) 0.0386(8) 0.0347(8) -0.0142(6) -0.0093(6) 0.0237(6)
O4 0.0244(7) 0.0450(8) 0.0348(7) -0.0128(6) -0.0062(6) 0.0262(7)
O5 0.0253(7) 0.0379(8) 0.0240(7) -0.0055(6) -0.0002(5) 0.0094(6)
O6 0.0271(7) 0.0463(8) 0.0285(7) -0.0055(6) -0.0028(5) 0.0202(6)
N1 0.0239(8) 0.0307(8) 0.0318(8) -0.0102(6) -0.0104(6) 0.0180(7)
C1 0.0194(8) 0.0211(8) 0.0225(8) 0.0010(6) 0.0015(7) 0.0062(7)
C2 0.0219(8) 0.0236(9) 0.0242(9) 0.0019(7) 0.0038(7) 0.0078(7)
C3 0.0192(8) 0.0288(9) 0.0307(10) -0.0011(7) 0.0038(7) 0.0084(8)
C4 0.0196(9) 0.0385(11) 0.0320(10) 0.0026(8) -0.0015(7) 0.0105(8)
C5 0.0262(9) 0.0339(10) 0.0331(10) 0.0052(8) -0.0018(8) 0.0146(8)
C6 0.0231(9) 0.0254(9) 0.0271(9) 0.0028(7) 0.0010(7) 0.0105(7)
C7 0.0292(10) 0.0308(10) 0.0401(11) 0.0014(8) -0.0008(8) 0.0221(9)
C8 0.0273(10) 0.0280(10) 0.0408(11) -0.0038(8) -0.0003(8) 0.0201(9)
C9 0.0183(8) 0.0252(9) 0.0297(9) -0.0007(7) 0.0001(7) 0.0119(7)
C10 0.0190(8) 0.0214(8) 0.0207(8) -0.0001(6) 0.0021(6) 0.0074(7)
C11 0.0183(8) 0.0221(8) 0.0177(8) -0.0011(6) 0.0020(6) 0.0076(7)
C12 0.0189(8) 0.0235(8) 0.0222(8) -0.0028(6) -0.0037(6) 0.0099(7)
C13 0.0203(8) 0.0208(8) 0.0273(9) -0.0014(7) -0.0014(7) 0.0110(7)
C14 0.0212(8) 0.0247(9) 0.0264(9) -0.0040(7) -0.0022(7) 0.0099(7)
C15 0.0261(9) 0.0223(8) 0.0205(8) -0.0011(7) 0.0012(7) 0.0064(7)
C16 0.0212(8) 0.0230(9) 0.0213(8) -0.0015(7) 0.0012(7) 0.0085(7)
C17 0.0186(8) 0.0221(8) 0.0190(8) -0.0031(6) 0.0005(6) 0.0071(7)
C18 0.0204(8) 0.0257(9) 0.0202(8) -0.0062(7) -0.0015(7) 0.0100(7)
C19 0.0225(9) 0.0234(9) 0.0268(9) -0.0031(7) -0.0011(7) 0.0110(7)
C20 0.0247(9) 0.0475(12) 0.0391(11) -0.0149(9) -0.0060(8) 0.0281(10)
C21 0.0417(12) 0.0659(16) 0.0371(12) 0.0012(11) 0.0009(10) 0.0361(12)

loop_
_atom_type_symbol
_atom_type_description
_atom_type_scat_dispersion_real
_atom_type_scat_dispersion_imag
_atom_type_scat_source
C C 0.0033 0.0016 'International Tables Vol C Tables 4.2.6.8 and 6.1.1.4'
H H 0.0000 0.0000 'International Tables Vol C Tables 4.2.6.8 and 6.1.1.4'
N N 0.0061 0.0033 'International Tables Vol C Tables 4.2.6.8 and 6.1.1.4'
O O 0.0106 0.0060 'International Tables Vol C Tables 4.2.6.8 and 6.1.1.4'
S S 0.1246 0.1234 'International Tables Vol C Tables 4.2.6.8 and 6.1.1.4'

loop_
_geom_angle_atom_site_label_1
_geom_angle_atom_site_label_2
_geom_angle_atom_site_label_3
_geom_angle
_geom_angle_publ_flag
C18 S1 C12 92.48(10) y
C16 O2 C9 122.10(14) y
C19 O4 C20 115.25(15) ?
C15 O6 C21 114.64(16) ?
C18 N1 H1A 120.0 ?
C18 N1 H1B 120.0 ?
H1A N1 H1B 120.0 ?
C2 C1 C6 117.26(17) ?
C2 C1 C10 122.97(16) ?
C6 C1 C10 119.71(16) ?
C3 C2 C1 121.08(17) ?
C3 C2 H2A 119.6 ?
C1 C2 H2A 119.3 ?
C2 C3 C4 120.91(17) ?
C2 C3 H3A 119.6 ?
C4 C3 H3A 119.5 ?
C5 C4 C3 119.43(18) ?
C5 C4 H4A 120.2 ?
C3 C4 H4A 120.4 ?
C4 C5 C6 121.13(18) ?
C4 C5 H5A 119.7 ?
C6 C5 H5A 119.2 ?
C5 C6 C7 121.09(17) ?
C5 C6 C1 119.55(17) ?
C7 C6 C1 119.32(17) ?
C8 C7 C6 120.41(17) ?
C8 C7 H7A 119.9 ?
C6 C7 H7A 119.7 ?
C7 C8 C9 119.94(17) ?
C7 C8 H8A 120.5 ?
C9 C8 H8A 119.6 ?
O2 C9 C10 123.78(16) ?
O2 C9 C8 113.10(16) ?
C10 C9 C8 123.12(17) ?
C9 C10 C1 116.23(16) ?
C9 C10 C11 116.75(17) ?
C1 C10 C11 127.02(15) ?
C12 C11 C17 111.66(15) ?
C12 C11 C10 132.10(16) ?
C17 C11 C10 116.18(16) ?
C11 C12 C13 132.21(16) ?
C11 C12 S1 111.11(13) ?
C13 C12 S1 116.15(14) ?
C14 C13 C12 125.26(16) ?
C14 C13 C19 118.84(16) ?
C12 C13 C19 115.88(16) ?
C13 C14 C15 123.80(16) ?
C13 C14 H14A 118.1 ?
C15 C14 H14A 118.1 ?
O5 C15 O6 124.07(17) ?
O5 C15 C14 127.08(17) ?
O6 C15 C14 108.84(16) ?
O1 C16 O2 116.81(16) ?
O1 C16 C17 127.29(16) ?
O2 C16 C17 115.84(16) ?
C18 C17 C16 121.67(17) ?
C18 C17 C11 113.88(16) ?
C16 C17 C11 123.77(15) ?
N1 C18 C17 128.04(16) ?
N1 C18 S1 121.37(14) ?
C17 C18 S1 110.59(14) ?
O3 C19 O4 123.66(16) ?
O3 C19 C13 122.97(16) ?
O4 C19 C13 113.35(16) ?
O4 C20 H20C 109.6 ?
O4 C20 H20A 109.5 ?
H20C C20 H20A 109.9 ?
O4 C20 H20B 109.9 ?
H20C C20 H20B 109.9 ?
H20A C20 H20B 108.1 ?
O6 C21 H21C 109.1 ?
O6 C21 H21A 110.2 ?
H21C C21 H21A 108.8 ?
O6 C21 H21B 111.0 ?
H21C C21 H21B 108.8 ?
H21A C21 H21B 108.8 ?

loop_
_geom_bond_atom_site_label_1
_geom_bond_atom_site_label_2
_geom_bond_distance
_geom_bond_publ_flag
S1 C18 1.723(2) y
S1 C12 1.758(2) y
O1 C16 1.216(2) y
O2 C16 1.377(2) y
O2 C9 1.385(2) y
O3 C19 1.200(2) ?
O4 C19 1.330(2) ?
O4 C20 1.455(2) ?
O5 C15 1.203(2) ?
O6 C15 1.340(2) ?
O6 C21 1.439(2) ?
N1 C18 1.341(2) y
N1 H1A 0.9000 ?
N1 H1B 0.9000 ?
C1 C2 1.421(3) y
C1 C6 1.425(3) y
C1 C10 1.447(3) y
C2 C3 1.373(3) y
C2 H2A 0.9601 ?
C3 C4 1.404(3) y
C3 H3A 0.9600 ?
C4 C5 1.366(3) y
C4 H4A 0.9600 ?
C5 C6 1.419(3) y
C5 H5A 0.9600 ?
C6 C7 1.421(3) y
C7 C8 1.358(3) y
C7 H7A 0.9600 ?
C8 C9 1.406(3) y
C8 H8A 0.9600 ?
C9 C10 1.388(3) y
C10 C11 1.465(3) y
C11 C12 1.383(3) y
C11 C17 1.439(2) y
C12 C13 1.469(2) y
C13 C14 1.342(3) y
C13 C19 1.510(2) y
C14 C15 1.490(3) ?
C14 H14A 0.9600 ?
C16 C17 1.429(3) y
C17 C18 1.393(3) y
C20 H20C 0.9600 ?
C20 H20A 0.9600 ?
C20 H20B 0.9600 ?
C21 H21C 0.9600 ?
C21 H21A 0.9600 ?
C21 H21B 0.9600 ?

loop_
_geom_hbond_atom_site_label_D
_geom_hbond_atom_site_label_H
_geom_hbond_atom_site_label_A
_geom_hbond_site_symmetry_A
_geom_hbond_distance_DH
_geom_hbond_distance_HA
_geom_hbond_distance_DA
_geom_hbond_angle_DHA
C14 H14A O4 . 0.96 2.38 2.733(3) 101.3
N1 H1B O1 . 0.90 2.26 2.854(4) 123.6
N1 H1A O3 2_656 0.90 2.13 2.947(3) 150.2
N1 H1B O1 2_766 0.90 2.31 2.979(3) 130.9

loop_
_geom_torsion_atom_site_label_1
_geom_torsion_atom_site_label_2
_geom_torsion_atom_site_label_3
_geom_torsion_atom_site_label_4
_geom_torsion
C6 C1 C2 C3 8.8(3)
C10 C1 C2 C3 -174.13(17)
C1 C2 C3 C4 -3.6(3)
C2 C3 C4 C5 -3.0(3)
C3 C4 C5 C6 4.1(3)
C4 C5 C6 C7 -176.40(19)
C4 C5 C6 C1 1.4(3)
C2 C1 C6 C5 -7.6(3)
C10 C1 C6 C5 175.20(16)
C2 C1 C6 C7 170.21(17)
C10 C1 C6 C7 -7.0(3)
C5 C6 C7 C8 175.54(19)
C1 C6 C7 C8 -2.2(3)
C6 C7 C8 C9 5.1(3)
C16 O2 C9 C10 -1.0(3)
C16 O2 C9 C8 179.75(16)
C7 C8 C9 O2 -179.17(17)
C7 C8 C9 C10 1.6(3)
O2 C9 C10 C1 170.38(16)
C8 C9 C10 C1 -10.5(3)
O2 C9 C10 C11 -10.0(3)
C8 C9 C10 C11 169.16(17)
C2 C1 C10 C9 -164.10(17)
C6 C1 C10 C9 12.9(2)
C2 C1 C10 C11 16.3(3)
C6 C1 C10 C11 -166.66(17)
C9 C10 C11 C12 -162.82(19)
C1 C10 C11 C12 16.8(3)
C9 C10 C11 C17 14.0(2)
C1 C10 C11 C17 -166.35(16)
C17 C11 C12 C13 -166.29(18)
C10 C11 C12 C13 10.7(3)
C17 C11 C12 S1 4.81(19)
C10 C11 C12 S1 -178.22(15)
C18 S1 C12 C11 -5.13(14)
C18 S1 C12 C13 167.53(14)
C11 C12 C13 C14 42.1(3)
S1 C12 C13 C14 -128.67(18)
C11 C12 C13 C19 -136.3(2)
S1 C12 C13 C19 53.0(2)
C12 C13 C14 C15 4.8(3)
C19 C13 C14 C15 -176.86(16)
C21 O6 C15 O5 -3.0(3)
C21 O6 C15 C14 177.85(17)
C13 C14 C15 O5 32.2(3)
C13 C14 C15 O6 -148.66(18)
C9 O2 C16 O1 -175.50(16)
C9 O2 C16 C17 7.0(2)
O1 C16 C17 C18 -9.0(3)
O2 C16 C17 C18 168.15(16)
O1 C16 C17 C11 -179.00(17)
O2 C16 C17 C11 -1.8(3)
C12 C11 C17 C18 -1.9(2)
C10 C11 C17 C18 -179.37(15)
C12 C11 C17 C16 168.79(16)
C10 C11 C17 C16 -8.7(2)
C16 C17 C18 N1 6.1(3)
C11 C17 C18 N1 176.97(17)
C16 C17 C18 S1 -172.89(13)
C11 C17 C18 S1 -2.0(2)
C12 S1 C18 N1 -175.06(16)
C12 S1 C18 C17 4.00(14)
C20 O4 C19 O3 -0.6(3)
C20 O4 C19 C13 -179.18(16)
C14 C13 C19 O3 156.66(19)
C12 C13 C19 O3 -24.9(3)
C14 C13 C19 O4 -24.8(2)
C12 C13 C19 O4 153.69(16)

loop_
_cod_related_entry_id
_cod_related_entry_database
_cod_related_entry_code
1 ChemSpider 21178871
